data_7225177
loop_
_publ_author_name
'Kundu, Subrata'
'Nagapradeep, N.'
'Mohapatra, Balaram'
'Biswas, Sourav'
'Verma, Sandeep'
'Chandrasekhar, Vadapalli'

_publ_section_title
;
 Organostannoxane-supported nucleobase arrays: synthesis and
 supramolecular structures of polymeric and molecular organotin complexes
 containing guanine, uracil and 2-aminopurine
;
_journal_issue 25
_journal_name_full CrystEngComm
_journal_page_first 4807
_journal_paper_doi 10.1039/C6CE00719H
_journal_volume 18
_journal_year 2016
_chemical_formula_moiety 'C11 H19 N5 O3 Sn'
_chemical_formula_sum 'C11 H19 N5 O3 Sn'
_chemical_formula_weight 388.00
_chemical_name_systematic
; 
 ? 
;
_space_group_IT_number 14
_symmetry_cell_setting monoclinic
_symmetry_space_group_name_Hall '-P 2yn'
_symmetry_space_group_name_H-M 'P 1 21/n 1'
_atom_sites_solution_hydrogens geom
_atom_sites_solution_primary direct
_atom_sites_solution_secondary difmap
_audit_creation_method SHELXL-97
_audit_update_record
;
2015-12-31 deposited with the CCDC.
2016-05-11 downloaded from the CCDC.
;
_cell_angle_alpha 90.00
_cell_angle_beta 100.6840(10)
_cell_angle_gamma 90.00
_cell_formula_units_Z 4
_cell_length_a 10.7847(6)
_cell_length_b 7.4633(4)
_cell_length_c 19.1432(10)
_cell_measurement_reflns_used 9811
_cell_measurement_temperature 100(2)
_cell_measurement_theta_max 28.29
_cell_measurement_theta_min 2.37
_cell_volume 1514.11(14)
_computing_cell_refinement 'Bruker SAINT'
_computing_data_collection 'Bruker APEX2'
_computing_data_reduction 'Bruker SAINT'
_computing_molecular_graphics 'Bruker SHELXTL'
_computing_publication_material 'Bruker SHELXTL'
_computing_structure_refinement 'SHELXL-2014 (Sheldrick 2014)'
_computing_structure_solution 'SHELXS-97 (Sheldrick 2008)'
_diffrn_ambient_temperature 100(2)
_diffrn_measured_fraction_theta_full 0.999
_diffrn_measured_fraction_theta_max 0.999
_diffrn_measurement_device_type 'Bruker APEX-II CCD'
_diffrn_measurement_method '\f and \w scans'
_diffrn_radiation_monochromator graphite
_diffrn_radiation_source 'fine-focus sealed tube'
_diffrn_radiation_type MoK\a
_diffrn_radiation_wavelength 0.71073
_diffrn_reflns_av_R_equivalents 0.0300
_diffrn_reflns_av_sigmaI/netI 0.0233
_diffrn_reflns_limit_h_max 13
_diffrn_reflns_limit_h_min -13
_diffrn_reflns_limit_k_max 8
_diffrn_reflns_limit_k_min -9
_diffrn_reflns_limit_l_max 23
_diffrn_reflns_limit_l_min -23
_diffrn_reflns_number 11962
_diffrn_reflns_theta_full 25.50
_diffrn_reflns_theta_max 25.50
_diffrn_reflns_theta_min 2.02
_exptl_absorpt_coefficient_mu 1.702
_exptl_absorpt_correction_T_max 0.660
_exptl_absorpt_correction_T_min 0.653
_exptl_absorpt_correction_type empirical
_exptl_absorpt_process_details sadabs
_exptl_crystal_colour colourless
_exptl_crystal_density_diffrn 1.702
_exptl_crystal_density_method 'not measured'
_exptl_crystal_description block
_exptl_crystal_F_000 776
_exptl_crystal_size_max 0.25
_exptl_crystal_size_mid 0.25
_exptl_crystal_size_min 0.25
_refine_diff_density_max 0.603
_refine_diff_density_min -0.726
_refine_diff_density_rms 0.097
_refine_ls_extinction_method none
_refine_ls_goodness_of_fit_ref 1.071
_refine_ls_hydrogen_treatment mixed
_refine_ls_matrix_type full
_refine_ls_number_parameters 200
_refine_ls_number_reflns 2803
_refine_ls_number_restraints 0
_refine_ls_restrained_S_all 1.071
_refine_ls_R_factor_all 0.0251
_refine_ls_R_factor_gt 0.0223
_refine_ls_shift/su_max 0.001
_refine_ls_shift/su_mean 0.000
_refine_ls_structure_factor_coef Fsqd
_refine_ls_weighting_details 'calc w=1/[\s^2^(Fo^2^)+(0.0290P)^2^+2.1847P] where P=(Fo^2^+2Fc^2^)/3'
_refine_ls_weighting_scheme calc
_refine_ls_wR_factor_gt 0.0568
_refine_ls_wR_factor_ref 0.0599
_reflns_number_gt 2597
_reflns_number_total 2803
_reflns_threshold_expression >2sigma(I)
_cod_data_source_file c6ce00719h2.cif
_cod_data_source_block complex5
_cod_depositor_comments 'Adding full bibliography for 7225173--7225177.cif.'
_cod_original_sg_symbol_Hall '-P 2yn '
_cod_original_sg_symbol_H-M 'P 21/n '
_cod_database_code 7225177

loop_
_symmetry_equiv_pos_as_xyz
'x, y, z'
'-x+1/2, y+1/2, -z+1/2'
'-x, -y, -z'
'x-1/2, -y-1/2, z-1/2'

loop_
_atom_site_label
_atom_site_type_symbol
_atom_site_fract_x
_atom_site_fract_y
_atom_site_fract_z
_atom_site_U_iso_or_equiv
_atom_site_adp_type
_atom_site_occupancy
_atom_site_symmetry_multiplicity
_atom_site_calc_flag
_atom_site_refinement_flags
Sn1 Sn 1.070176(15) -0.08029(2) 0.164437(9) 0.01500(8) Uani 1 1 d .
O3 O 1.2445(2) -0.2452(3) 0.14360(12) 0.0310(5) Uani 1 1 d .
O1 O 0.91053(17) 0.0744(2) 0.18750(10) 0.0184(4) Uani 1 1 d .
O2 O 1.02931(17) 0.2818(3) 0.25392(10) 0.0221(4) Uani 1 1 d .
N9 N 0.69298(19) 0.3278(3) 0.10426(11) 0.0135(4) Uani 1 1 d .
N3 N 0.6051(2) 0.6240(3) 0.11087(11) 0.0138(4) Uani 1 1 d .
N1 N 0.5893(2) 0.7873(3) 0.00022(11) 0.0159(5) Uani 1 1 d .
C12 C 1.1139(3) 0.1199(4) 0.09431(16) 0.0299(7) Uani 1 1 d .
H12A H 1.1318 0.2306 0.1197 0.045 Uiso 1 1 calc R
H12B H 1.0433 0.1361 0.0561 0.045 Uiso 1 1 calc R
H12C H 1.1864 0.0836 0.0753 0.045 Uiso 1 1 calc R
C14 C 1.1516(3) -0.1274(4) 0.27248(14) 0.0245(6) Uani 1 1 d .
H14A H 1.1048 -0.0635 0.3025 0.037 Uiso 1 1 calc R
H14B H 1.2376 -0.0866 0.2814 0.037 Uiso 1 1 calc R
H14C H 1.1494 -0.2533 0.2824 0.037 Uiso 1 1 calc R
C13 C 0.9495(3) -0.2863(4) 0.11503(16) 0.0263(6) Uani 1 1 d .
H13A H 0.9672 -0.3954 0.1416 0.039 Uiso 1 1 calc R
H13B H 0.9634 -0.3042 0.0674 0.039 Uiso 1 1 calc R
H13C H 0.8632 -0.2525 0.1137 0.039 Uiso 1 1 calc R
C11 C 0.9262(3) 0.2211(4) 0.22361(13) 0.0165(5) Uani 1 1 d .
C10 C 0.8064(2) 0.3210(4) 0.22913(13) 0.0161(5) Uani 1 1 d .
H10A H 0.8210 0.4479 0.2232 0.019 Uiso 1 1 calc R
H10B H 0.7895 0.3042 0.2767 0.019 Uiso 1 1 calc R
C9 C 0.6896(2) 0.2674(4) 0.17645(13) 0.0151(5) Uani 1 1 d .
H9A H 0.6815 0.1380 0.1765 0.018 Uiso 1 1 calc R
H9B H 0.6158 0.3177 0.1915 0.018 Uiso 1 1 calc R
C8 C 0.7322(2) 0.2371(4) 0.05010(13) 0.0176(5) Uani 1 1 d .
H8 H 0.7624 0.1202 0.0546 0.021 Uiso 1 1 calc R
N7 N 0.7231(2) 0.3301(3) -0.00865(11) 0.0177(5) Uani 1 1 d .
C5 C 0.6733(2) 0.4943(4) 0.00749(13) 0.0151(5) Uani 1 1 d .
C4 C 0.6536(2) 0.4929(3) 0.07747(13) 0.0126(5) Uani 1 1 d .
C2 C 0.5734(2) 0.7684(3) 0.06896(13) 0.0145(5) Uani 1 1 d .
C6 C 0.6377(2) 0.6502(4) -0.03019(13) 0.0170(5) Uani 1 1 d .
H6 H 0.6477 0.6592 -0.0773 0.020 Uiso 1 1 calc R
N2 N 0.5256(2) 0.9105(3) 0.09821(13) 0.0180(5) Uani 1 1 d .
H2B H 0.497(3) 0.895(4) 0.1368(18) 0.018(8) Uiso 1 1 d .
H2A H 0.492(3) 0.988(5) 0.0720(19) 0.028(9) Uiso 1 1 d .
H3A H 1.315(4) -0.248(6) 0.173(2) 0.050(12) Uiso 1 1 d .
H3B H 1.262(4) -0.261(6) 0.101(2) 0.051(12) Uiso 1 1 d .

loop_
_atom_site_aniso_label
_atom_site_aniso_U_11
_atom_site_aniso_U_22
_atom_site_aniso_U_33
_atom_site_aniso_U_23
_atom_site_aniso_U_13
_atom_site_aniso_U_12
Sn1 0.01322(11) 0.02027(12) 0.01125(11) 0.00055(7) 0.00161(7) 0.00025(7)
O3 0.0208(11) 0.0558(15) 0.0159(10) -0.0061(11) 0.0020(9) 0.0133(10)
O1 0.0179(9) 0.0184(10) 0.0180(9) -0.0017(8) 0.0010(8) 0.0041(7)
O2 0.0188(10) 0.0265(11) 0.0198(10) 0.0007(9) 0.0007(8) -0.0052(8)
N9 0.0158(11) 0.0140(11) 0.0098(10) 0.0000(9) 0.0000(8) 0.0017(9)
N3 0.0146(11) 0.0135(11) 0.0125(10) 0.0005(9) 0.0006(8) -0.0007(8)
N1 0.0191(11) 0.0151(11) 0.0129(10) 0.0006(9) 0.0017(8) -0.0027(9)
C12 0.0361(18) 0.0339(17) 0.0196(15) 0.0041(13) 0.0049(13) -0.0107(14)
C14 0.0253(15) 0.0345(17) 0.0129(13) 0.0015(12) 0.0013(11) 0.0086(13)
C13 0.0250(15) 0.0233(16) 0.0301(16) -0.0037(13) 0.0040(12) -0.0052(12)
C11 0.0210(13) 0.0173(14) 0.0106(12) 0.0040(11) 0.0016(10) 0.0001(11)
C10 0.0214(14) 0.0143(13) 0.0119(12) 0.0003(10) 0.0009(10) 0.0001(10)
C9 0.0171(13) 0.0144(13) 0.0141(12) 0.0029(11) 0.0040(10) 0.0030(10)
C8 0.0175(13) 0.0174(13) 0.0166(13) -0.0037(11) -0.0003(10) 0.0040(11)
N7 0.0186(11) 0.0218(12) 0.0128(11) -0.0033(10) 0.0033(9) 0.0016(9)
C5 0.0144(12) 0.0180(13) 0.0120(12) -0.0016(11) 0.0002(10) -0.0039(10)
C4 0.0110(12) 0.0136(12) 0.0116(12) -0.0001(10) -0.0019(9) -0.0022(10)
C2 0.0133(12) 0.0140(13) 0.0149(12) -0.0001(11) -0.0010(9) -0.0029(10)
C6 0.0181(13) 0.0222(14) 0.0103(12) 0.0012(11) 0.0019(10) -0.0055(11)
N2 0.0260(13) 0.0143(12) 0.0130(12) 0.0015(10) 0.0021(10) 0.0028(10)

loop_
_atom_type_symbol
_atom_type_description
_atom_type_scat_dispersion_real
_atom_type_scat_dispersion_imag
_atom_type_scat_source
C C 0.0033 0.0016 'International Tables Vol C Tables 4.2.6.8 and 6.1.1.4'
H H 0.0000 0.0000 'International Tables Vol C Tables 4.2.6.8 and 6.1.1.4'
N N 0.0061 0.0033 'International Tables Vol C Tables 4.2.6.8 and 6.1.1.4'
O O 0.0106 0.0060 'International Tables Vol C Tables 4.2.6.8 and 6.1.1.4'
Sn Sn -0.6537 1.4246 'International Tables Vol C Tables 4.2.6.8 and 6.1.1.4'

loop_
_geom_angle_atom_site_label_1
_geom_angle_atom_site_label_2
_geom_angle_atom_site_label_3
_geom_angle
C12 Sn1 C13 114.76(12)
C12 Sn1 C14 129.34(12)
C13 Sn1 C14 115.08(12)
C12 Sn1 O1 91.82(11)
C13 Sn1 O1 91.80(10)
C14 Sn1 O1 95.16(9)
C12 Sn1 O3 89.01(11)
C13 Sn1 O3 89.36(10)
C14 Sn1 O3 83.03(10)
O1 Sn1 O3 178.13(7)
Sn1 O3 H3A 123(3)
Sn1 O3 H3B 123(3)
H3A O3 H3B 106(4)
C11 O1 Sn1 121.79(17)
C8 N9 C4 106.2(2)
C8 N9 C9 129.0(2)
C4 N9 C9 124.8(2)
C4 N3 C2 112.4(2)
C6 N1 C2 118.2(2)
Sn1 C12 H12A 109.5
Sn1 C12 H12B 109.5
H12A C12 H12B 109.5
Sn1 C12 H12C 109.5
H12A C12 H12C 109.5
H12B C12 H12C 109.5
Sn1 C14 H14A 109.5
Sn1 C14 H14B 109.5
H14A C14 H14B 109.5
Sn1 C14 H14C 109.5
H14A C14 H14C 109.5
H14B C14 H14C 109.5
Sn1 C13 H13A 109.5
Sn1 C13 H13B 109.5
H13A C13 H13B 109.5
Sn1 C13 H13C 109.5
H13A C13 H13C 109.5
H13B C13 H13C 109.5
O2 C11 O1 125.4(3)
O2 C11 C10 119.4(2)
O1 C11 C10 115.3(2)
C11 C10 C9 116.1(2)
C11 C10 H10A 108.3
C9 C10 H10A 108.3
C11 C10 H10B 108.3
C9 C10 H10B 108.3
H10A C10 H10B 107.4
N9 C9 C10 112.6(2)
N9 C9 H9A 109.1
C10 C9 H9A 109.1
N9 C9 H9B 109.1
C10 C9 H9B 109.1
H9A C9 H9B 107.8
N7 C8 N9 113.8(2)
N7 C8 H8 123.1
N9 C8 H8 123.1
C8 N7 C5 104.2(2)
C6 C5 C4 115.4(2)
C6 C5 N7 134.7(2)
C4 C5 N7 109.9(2)
N3 C4 N9 127.2(2)
N3 C4 C5 126.9(2)
N9 C4 C5 105.9(2)
N2 C2 N3 117.1(2)
N2 C2 N1 116.5(2)
N3 C2 N1 126.3(2)
N1 C6 C5 120.7(2)
N1 C6 H6 119.6
C5 C6 H6 119.6
C2 N2 H2B 118(2)
C2 N2 H2A 118(2)
H2B N2 H2A 117(3)

loop_
_geom_bond_atom_site_label_1
_geom_bond_atom_site_label_2
_geom_bond_distance
Sn1 C12 2.119(3)
Sn1 C13 2.120(3)
Sn1 C14 2.121(3)
Sn1 O1 2.1848(18)
Sn1 O3 2.343(2)
O3 H3A 0.86(4)
O3 H3B 0.87(4)
O1 C11 1.289(3)
O2 C11 1.240(3)
N9 C8 1.369(3)
N9 C4 1.372(3)
N9 C9 1.460(3)
N3 C4 1.328(3)
N3 C2 1.349(3)
N1 C6 1.330(4)
N1 C2 1.365(3)
C12 H12A 0.9600
C12 H12B 0.9600
C12 H12C 0.9600
C14 H14A 0.9600
C14 H14B 0.9600
C14 H14C 0.9600
C13 H13A 0.9600
C13 H13B 0.9600
C13 H13C 0.9600
C11 C10 1.513(4)
C10 C9 1.514(3)
C10 H10A 0.9700
C10 H10B 0.9700
C9 H9A 0.9700
C9 H9B 0.9700
C8 N7 1.310(4)
C8 H8 0.9300
N7 C5 1.396(4)
C5 C6 1.385(4)
C5 C4 1.395(3)
C2 N2 1.346(4)
C6 H6 0.9300
N2 H2B 0.86(3)
N2 H2A 0.80(4)

loop_
_geom_torsion_atom_site_label_1
_geom_torsion_atom_site_label_2
_geom_torsion_atom_site_label_3
_geom_torsion_atom_site_label_4
_geom_torsion
C12 Sn1 O1 C11 -69.4(2)
C13 Sn1 O1 C11 175.7(2)
C14 Sn1 O1 C11 60.3(2)
O3 Sn1 O1 C11 47(2)
Sn1 O1 C11 O2 -6.6(4)
Sn1 O1 C11 C10 174.54(16)
O2 C11 C10 C9 164.8(2)
O1 C11 C10 C9 -16.3(3)
C8 N9 C9 C10 94.6(3)
C4 N9 C9 C10 -86.5(3)
C11 C10 C9 N9 -72.1(3)
C4 N9 C8 N7 0.9(3)
C9 N9 C8 N7 180.0(2)
N9 C8 N7 C5 -0.5(3)
C8 N7 C5 C6 -178.2(3)
C8 N7 C5 C4 -0.2(3)
C2 N3 C4 N9 -178.7(2)
C2 N3 C4 C5 0.4(4)
C8 N9 C4 N3 178.3(2)
C9 N9 C4 N3 -0.8(4)
C8 N9 C4 C5 -0.9(3)
C9 N9 C4 C5 179.9(2)
C6 C5 C4 N3 -0.1(4)
N7 C5 C4 N3 -178.5(2)
C6 C5 C4 N9 179.1(2)
N7 C5 C4 N9 0.7(3)
C4 N3 C2 N2 -178.7(2)
C4 N3 C2 N1 -1.2(4)
C6 N1 C2 N2 179.2(2)
C6 N1 C2 N3 1.7(4)
C2 N1 C6 C5 -1.3(4)
C4 C5 C6 N1 0.6(4)
N7 C5 C6 N1 178.5(3)
